data_7057328
loop_
_publ_author_name
'Tong, Wen-Quan'
'Liu, Ting-Ting'
'Li, Gao-Peng'
'Liang, Ji-Ye'
'Hou, Lei'
'Wang, Yao-Yu'

_publ_section_title
;
 Three new super water-stable lanthanide--organic frameworks for
 luminescence sensing and magnetic properties
;
_journal_issue 11
_journal_name_full 'New Journal of Chemistry'
_journal_page_first 9221
_journal_paper_doi 10.1039/C8NJ00348C
_journal_volume 42
_journal_year 2018
_chemical_formula_sum 'C14 H13 N2 O11 Tb'
_chemical_formula_weight 544.18
_space_group_crystal_system triclinic
_space_group_IT_number 2
_space_group_name_Hall '-P 1'
_space_group_name_H-M_alt 'P -1'
_symmetry_space_group_name_Hall '-P 1'
_symmetry_space_group_name_H-M 'P -1'
_atom_sites_solution_hydrogens mixed
_audit_creation_method SHELXL-2014/7
_audit_update_record
;
2018-03-05 deposited with the CCDC.
2018-03-27 downloaded from the CCDC.
;
_cell_angle_alpha 106.537(2)
_cell_angle_beta 101.239(2)
_cell_angle_gamma 100.824(2)
_cell_formula_units_Z 2
_cell_length_a 7.5917(10)
_cell_length_b 9.9747(13)
_cell_length_c 11.7640(15)
_cell_measurement_reflns_used 4298
_cell_measurement_temperature 296(2)
_cell_measurement_theta_max 28.41
_cell_measurement_theta_min 2.83
_cell_volume 809.08(18)
_computing_structure_refinement 'SHELXL-2014/7 (Sheldrick, 2014)'
_diffrn_ambient_temperature 296(2)
_diffrn_measured_fraction_theta_full 0.965
_diffrn_measured_fraction_theta_max 0.964
_diffrn_measurement_device_type 'Bruker APEX-II CCD'
_diffrn_measurement_method '\f and \w scans'
_diffrn_radiation_type MoK\a
_diffrn_radiation_wavelength 0.71073
_diffrn_reflns_av_R_equivalents 0.0142
_diffrn_reflns_av_unetI/netI 0.0283
_diffrn_reflns_Laue_measured_fraction_full 0.965
_diffrn_reflns_Laue_measured_fraction_max 0.964
_diffrn_reflns_limit_h_max 9
_diffrn_reflns_limit_h_min -9
_diffrn_reflns_limit_k_max 8
_diffrn_reflns_limit_k_min -12
_diffrn_reflns_limit_l_max 14
_diffrn_reflns_limit_l_min -11
_diffrn_reflns_number 4291
_diffrn_reflns_point_group_measured_fraction_full 0.965
_diffrn_reflns_point_group_measured_fraction_max 0.964
_diffrn_reflns_theta_full 25.242
_diffrn_reflns_theta_max 25.993
_diffrn_reflns_theta_min 1.872
_diffrn_source 'fine-focus sealed tube'
_exptl_absorpt_coefficient_mu 4.441
_exptl_absorpt_correction_T_max 0.6408
_exptl_absorpt_correction_T_min 0.5190
_exptl_absorpt_correction_type multi-scan
_exptl_absorpt_process_details sadabs
_exptl_crystal_colour colorless
_exptl_crystal_density_diffrn 2.234
_exptl_crystal_description block
_exptl_crystal_F_000 528
_exptl_crystal_size_max 0.17
_exptl_crystal_size_mid 0.13
_exptl_crystal_size_min 0.11
_refine_diff_density_max 1.217
_refine_diff_density_min -0.708
_refine_diff_density_rms 0.139
_refine_ls_extinction_method none
_refine_ls_goodness_of_fit_ref 1.128
_refine_ls_hydrogen_treatment constr
_refine_ls_matrix_type full
_refine_ls_number_parameters 254
_refine_ls_number_reflns 3063
_refine_ls_number_restraints 1
_refine_ls_restrained_S_all 1.132
_refine_ls_R_factor_all 0.0247
_refine_ls_R_factor_gt 0.0240
_refine_ls_shift/su_max 0.001
_refine_ls_shift/su_mean 0.000
_refine_ls_structure_factor_coef Fsqd
_refine_ls_weighting_details 'w=1/[\s^2^(Fo^2^)+(0.0402P)^2^+1.9939P] where P=(Fo^2^+2Fc^2^)/3'
_refine_ls_weighting_scheme calc
_refine_ls_wR_factor_gt 0.0715
_refine_ls_wR_factor_ref 0.0738
_reflns_Friedel_coverage 0.000
_reflns_number_gt 3004
_reflns_number_total 3063
_reflns_threshold_expression 'I > 2\s(I)'
_cod_data_source_file c8nj00348c2.cif
_cod_data_source_block 1-Tb
_cod_depositor_comments 'Adding full bibliography for 7057326--7057328.cif.'
_cod_database_code 7057328
_shelx_shelxl_version_number 2014/7
_shelx_space_group_comment
;
The symmetry employed for this shelxl refinement is uniquely defined
by the following loop, which should always be used as a source of
symmetry information in preference to the above space-group names.
They are only intended as comments.
;

loop_
_space_group_symop_operation_xyz
'x, y, z'
'-x, -y, -z'

loop_
_atom_site_label
_atom_site_type_symbol
_atom_site_fract_x
_atom_site_fract_y
_atom_site_fract_z
_atom_site_U_iso_or_equiv
_atom_site_adp_type
_atom_site_occupancy
_atom_site_site_symmetry_order
_atom_site_calc_flag
_atom_site_refinement_flags_posn
_atom_site_refinement_flags_adp
Tb1 Tb 0.32177(2) -0.11874(2) 0.26578(2) 0.01782(9) Uani 1 1 d . .
O2 O -0.0834(4) 0.0497(4) -0.1572(3) 0.0272(7) Uani 1 1 d . .
N1 N 0.4326(5) 0.3750(4) 0.0885(3) 0.0220(7) Uani 1 1 d . .
O7 O 0.9498(6) 0.7194(4) 0.7116(3) 0.0340(8) Uani 1 1 d D .
H7 H 0.9893 0.8026 0.7597 0.051 Uiso 1 1 calc R U
O8 O 1.0099(5) 0.8229(3) 0.5753(3) 0.0313(7) Uani 1 1 d . .
O1 O 0.1510(5) -0.0453(3) -0.1167(3) 0.0282(7) Uani 1 1 d . .
O6 O 0.4058(5) 0.1154(3) 0.3914(3) 0.0337(8) Uani 1 1 d . .
O5 O 0.6036(5) 0.2027(4) 0.5743(3) 0.0350(8) Uani 1 1 d . .
O3 O 0.4571(5) 0.6797(4) 0.1863(4) 0.0368(8) Uani 1 1 d . .
O4 O 0.1562(5) 0.6270(4) 0.1704(3) 0.0342(8) Uani 1 1 d . .
O11 O 0.0716(6) -0.1070(4) 0.3682(4) 0.0389(9) Uani 1 1 d . .
H11A H 0.0844 -0.1506 0.4205 0.058 Uiso 1 1 d R U
H11B H 0.0766 -0.0190 0.4045 0.058 Uiso 1 1 d R U
N2 N 0.3758(5) 0.2333(4) 0.0219(3) 0.0209(7) Uani 1 1 d . .
O9 O 0.3833(6) -0.0931(5) 0.0818(4) 0.0457(11) Uani 1 1 d . .
H9A H 0.3030 -0.0741 0.0317 0.055 Uiso 1 1 d R U
H9B H 0.4857 -0.1029 0.0660 0.055 Uiso 1 1 d R U
C1 C 0.0774(6) 0.0588(4) -0.1023(4) 0.0195(8) Uani 1 1 d . .
C5 C 0.2992(7) 0.5901(5) 0.1557(4) 0.0291(10) Uani 1 1 d . .
C3 C 0.1276(6) 0.3265(5) 0.0285(4) 0.0240(9) Uani 1 1 d . .
H3 H 0.0054 0.3336 0.0156 0.029 Uiso 1 1 calc R U
C2 C 0.1904(6) 0.2046(5) -0.0164(4) 0.0199(8) Uani 1 1 d . .
C12 C 0.5824(6) 0.3348(5) 0.3208(4) 0.0237(9) Uani 1 1 d . .
H12 H 0.5025 0.2522 0.2603 0.028 Uiso 1 1 calc R U
C6 C 0.6289(6) 0.4384(5) 0.1543(4) 0.0249(9) Uani 1 1 d . .
H6A H 0.6684 0.5339 0.1483 0.030 Uiso 1 1 calc R U
H6B H 0.7028 0.3788 0.1162 0.030 Uiso 1 1 calc R U
O10 O 0.6589(5) -0.0470(5) 0.3113(4) 0.0492(11) Uani 1 1 d . .
H10A H 0.7236 -0.0024 0.3850 0.059 Uiso 1 1 d R U
H10B H 0.7121 -0.0666 0.2536 0.059 Uiso 1 1 d R U
C9 C 0.8110(6) 0.5835(4) 0.5030(4) 0.0215(8) Uani 1 1 d . .
C11 C 0.6207(6) 0.3418(4) 0.4429(4) 0.0201(8) Uani 1 1 d . .
C14 C 0.9320(6) 0.7205(5) 0.5995(4) 0.0231(9) Uani 1 1 d D .
C7 C 0.6628(6) 0.4505(5) 0.2887(4) 0.0225(9) Uani 1 1 d . .
C8 C 0.7758(6) 0.5766(5) 0.3798(4) 0.0236(9) Uani 1 1 d . .
H8 H 0.8274 0.6557 0.3591 0.028 Uiso 1 1 calc R U
C4 C 0.2859(7) 0.4339(5) 0.0961(4) 0.0244(9) Uani 1 1 d . .
C13 C 0.5381(6) 0.2108(4) 0.4727(4) 0.0212(8) Uani 1 1 d . .
C10 C 0.7339(6) 0.4655(5) 0.5348(4) 0.0212(8) Uani 1 1 d . .
H10 H 0.7584 0.4699 0.6166 0.025 Uiso 1 1 calc R U

loop_
_atom_site_aniso_label
_atom_site_aniso_U_11
_atom_site_aniso_U_22
_atom_site_aniso_U_33
_atom_site_aniso_U_23
_atom_site_aniso_U_13
_atom_site_aniso_U_12
Tb1 0.02086(13) 0.01329(12) 0.01488(12) 0.00263(8) 0.00051(8) 0.00168(8)
O2 0.0213(15) 0.0279(17) 0.0250(16) 0.0039(13) -0.0019(13) 0.0055(13)
N1 0.0285(19) 0.0188(17) 0.0139(16) 0.0023(14) 0.0015(14) 0.0041(15)
O7 0.049(2) 0.0194(16) 0.0186(16) 0.0016(13) -0.0014(15) -0.0089(15)
O8 0.0384(19) 0.0193(16) 0.0233(16) -0.0004(13) 0.0038(14) -0.0065(14)
O1 0.0262(16) 0.0174(15) 0.0282(17) -0.0043(13) -0.0039(13) 0.0062(12)
O6 0.041(2) 0.0154(15) 0.0294(18) 0.0022(13) -0.0043(15) -0.0067(14)
O5 0.046(2) 0.0278(17) 0.0261(17) 0.0151(14) -0.0019(15) -0.0002(15)
O3 0.040(2) 0.0210(17) 0.045(2) 0.0058(15) 0.0120(17) 0.0032(15)
O4 0.0361(19) 0.0201(16) 0.0346(19) -0.0002(14) -0.0040(15) 0.0078(14)
O11 0.051(2) 0.0332(19) 0.045(2) 0.0190(17) 0.0266(19) 0.0165(17)
N2 0.0245(18) 0.0163(17) 0.0174(17) 0.0029(14) 0.0028(14) 0.0018(14)
O9 0.048(2) 0.082(3) 0.040(2) 0.040(2) 0.0258(18) 0.047(2)
C1 0.024(2) 0.018(2) 0.0130(18) 0.0026(16) 0.0026(16) 0.0032(16)
C5 0.047(3) 0.019(2) 0.016(2) 0.0017(17) 0.0002(19) 0.009(2)
C3 0.027(2) 0.020(2) 0.020(2) 0.0024(17) 0.0005(17) 0.0097(17)
C2 0.021(2) 0.019(2) 0.0156(19) 0.0020(16) 0.0015(16) 0.0060(16)
C12 0.026(2) 0.020(2) 0.020(2) 0.0040(17) -0.0001(17) 0.0017(17)
C6 0.028(2) 0.024(2) 0.018(2) 0.0075(17) 0.0032(17) 0.0006(18)
O10 0.0281(19) 0.049(2) 0.051(2) -0.001(2) 0.0075(18) -0.0052(17)
C9 0.020(2) 0.0146(19) 0.023(2) 0.0036(17) 0.0014(17) -0.0011(16)
C11 0.021(2) 0.0136(19) 0.021(2) 0.0030(16) 0.0017(16) 0.0033(16)
C14 0.024(2) 0.016(2) 0.022(2) -0.0002(17) 0.0031(17) 0.0009(17)
C7 0.021(2) 0.022(2) 0.019(2) 0.0051(17) 0.0005(16) 0.0016(17)
C8 0.023(2) 0.019(2) 0.023(2) 0.0050(17) 0.0023(17) 0.0000(16)
C4 0.033(2) 0.019(2) 0.017(2) 0.0040(17) -0.0003(17) 0.0086(18)
C13 0.025(2) 0.017(2) 0.017(2) 0.0035(16) 0.0010(16) 0.0040(16)
C10 0.022(2) 0.018(2) 0.019(2) 0.0043(17) 0.0006(16) 0.0025(16)

loop_
_atom_type_symbol
_atom_type_description
_atom_type_scat_dispersion_real
_atom_type_scat_dispersion_imag
_atom_type_scat_source
C C 0.0033 0.0016 'International Tables Vol C Tables 4.2.6.8 and 6.1.1.4'
H H 0.0000 0.0000 'International Tables Vol C Tables 4.2.6.8 and 6.1.1.4'
N N 0.0061 0.0033 'International Tables Vol C Tables 4.2.6.8 and 6.1.1.4'
O O 0.0106 0.0060 'International Tables Vol C Tables 4.2.6.8 and 6.1.1.4'
Tb Tb -0.1723 4.1537 'International Tables Vol C Tables 4.2.6.8 and 6.1.1.4'

loop_
_geom_angle_atom_site_label_1
_geom_angle_atom_site_label_2
_geom_angle_atom_site_label_3
_geom_angle
_geom_angle_site_symmetry_1
_geom_angle_site_symmetry_3
O6 Tb1 O5 92.87(13) . 2_656
O6 Tb1 O2 84.40(12) . 2
O5 Tb1 O2 142.51(13) 2_656 2
O6 Tb1 O9 101.48(15) . .
O5 Tb1 O9 147.23(13) 2_656 .
O2 Tb1 O9 68.93(12) 2 .
O6 Tb1 O4 160.97(14) . 1_545
O5 Tb1 O4 79.12(13) 2_656 1_545
O2 Tb1 O4 91.50(12) 2 1_545
O9 Tb1 O4 94.29(15) . 1_545
O6 Tb1 O10 75.02(14) . .
O5 Tb1 O10 80.34(15) 2_656 .
O2 Tb1 O10 133.83(14) 2 .
O9 Tb1 O10 75.27(15) . .
O4 Tb1 O10 119.83(14) 1_545 .
O6 Tb1 O11 77.42(14) . .
O5 Tb1 O11 73.68(14) 2_656 .
O2 Tb1 O11 69.22(13) 2 .
O9 Tb1 O11 138.03(13) . .
O4 Tb1 O11 83.74(13) 1_545 .
O10 Tb1 O11 140.76(15) . .
O6 Tb1 O3 141.06(13) . 1_545
O5 Tb1 O3 74.91(14) 2_656 1_545
O2 Tb1 O3 127.39(12) 2 1_545
O9 Tb1 O3 75.47(13) . 1_545
O4 Tb1 O3 53.55(12) 1_545 1_545
O10 Tb1 O3 66.61(13) . 1_545
O11 Tb1 O3 130.71(12) . 1_545
O6 Tb1 C5 164.81(14) . 1_545
O5 Tb1 C5 75.09(13) 2_656 1_545
O2 Tb1 C5 110.79(13) 2 1_545
O9 Tb1 C5 84.83(15) . 1_545
O4 Tb1 C5 26.40(14) 1_545 1_545
O10 Tb1 C5 93.57(15) . 1_545
O11 Tb1 C5 107.19(14) . 1_545
O3 Tb1 C5 27.16(14) 1_545 1_545
C1 O2 Tb1 157.0(3) . 2
N2 N1 C4 111.3(4) . .
N2 N1 C6 119.0(4) . .
C4 N1 C6 129.1(4) . .
C14 O7 H7 109.5 . .
C13 O6 Tb1 143.0(3) . .
C13 O5 Tb1 163.2(3) . 2_656
C5 O3 Tb1 90.6(3) . 1_565
C5 O4 Tb1 92.8(3) . 1_565
Tb1 O11 H11A 109.2 . .
Tb1 O11 H11B 109.5 . .
H11A O11 H11B 109.5 . .
C2 N2 N1 105.2(4) . .
Tb1 O9 H9A 120.0 . .
Tb1 O9 H9B 120.0 . .
H9A O9 H9B 120.0 . .
O2 C1 O1 124.1(4) . .
O2 C1 C2 117.1(4) . .
O1 C1 C2 118.7(4) . .
O4 C5 O3 123.0(4) . .
O4 C5 C4 118.9(5) . .
O3 C5 C4 118.1(5) . .
O4 C5 Tb1 60.8(2) . 1_565
O3 C5 Tb1 62.2(2) . 1_565
C4 C5 Tb1 179.6(4) . 1_565
C4 C3 C2 104.7(4) . .
C4 C3 H3 127.6 . .
C2 C3 H3 127.6 . .
N2 C2 C3 111.5(4) . .
N2 C2 C1 120.9(4) . .
C3 C2 C1 127.5(4) . .
C7 C12 C11 120.3(4) . .
C7 C12 H12 119.9 . .
C11 C12 H12 119.9 . .
N1 C6 C7 111.4(4) . .
N1 C6 H6A 109.3 . .
C7 C6 H6A 109.3 . .
N1 C6 H6B 109.3 . .
C7 C6 H6B 109.3 . .
H6A C6 H6B 108.0 . .
Tb1 O10 H10A 120.0 . .
Tb1 O10 H10B 120.1 . .
H10A O10 H10B 120.0 . .
C10 C9 C8 120.6(4) . .
C10 C9 C14 120.8(4) . .
C8 C9 C14 118.5(4) . .
C10 C11 C12 120.8(4) . .
C10 C11 C13 120.8(4) . .
C12 C11 C13 118.4(4) . .
O8 C14 O7 122.9(4) . .
O8 C14 C9 122.9(4) . .
O7 C14 C9 114.2(4) . .
C12 C7 C8 119.9(4) . .
C12 C7 C6 119.8(4) . .
C8 C7 C6 120.3(4) . .
C7 C8 C9 119.4(4) . .
C7 C8 H8 120.3 . .
C9 C8 H8 120.3 . .
N1 C4 C3 107.3(4) . .
N1 C4 C5 125.4(4) . .
C3 C4 C5 127.0(4) . .
O5 C13 O6 124.0(4) . .
O5 C13 C11 118.7(4) . .
O6 C13 C11 117.4(4) . .
C11 C10 C9 119.0(4) . .
C11 C10 H10 120.5 . .
C9 C10 H10 120.5 . .

loop_
_geom_bond_atom_site_label_1
_geom_bond_atom_site_label_2
_geom_bond_distance
_geom_bond_site_symmetry_2
Tb1 O6 2.270(3) .
Tb1 O5 2.285(3) 2_656
Tb1 O2 2.335(3) 2
Tb1 O9 2.374(3) .
Tb1 O4 2.430(3) 1_545
Tb1 O10 2.431(4) .
Tb1 O11 2.443(4) .
Tb1 O3 2.460(4) 1_545
Tb1 C5 2.780(5) 1_545
O2 C1 1.238(5) .
O2 Tb1 2.335(3) 2
N1 N2 1.344(5) .
N1 C4 1.359(6) .
N1 C6 1.462(6) .
O7 C14 1.302(5) .
O7 H7 0.8200 .
O8 C14 1.216(6) .
O1 C1 1.254(5) .
O6 C13 1.256(5) .
O5 C13 1.233(6) .
O5 Tb1 2.285(3) 2_656
O3 C5 1.269(6) .
O3 Tb1 2.460(4) 1_565
O4 C5 1.237(6) .
O4 Tb1 2.430(3) 1_565
O11 H11A 0.8501 .
O11 H11B 0.8499 .
N2 C2 1.339(6) .
O9 H9A 0.8500 .
O9 H9B 0.8501 .
C1 C2 1.493(6) .
C5 C4 1.491(6) .
C5 Tb1 2.780(5) 1_565
C3 C4 1.372(6) .
C3 C2 1.391(6) .
C3 H3 0.9300 .
C12 C7 1.385(6) .
C12 C11 1.387(6) .
C12 H12 0.9300 .
C6 C7 1.517(6) .
C6 H6A 0.9700 .
C6 H6B 0.9700 .
O10 H10A 0.8500 .
O10 H10B 0.8500 .
C9 C10 1.395(6) .
C9 C8 1.400(6) .
C9 C14 1.496(6) .
C11 C10 1.382(6) .
C11 C13 1.505(6) .
C7 C8 1.392(6) .
C8 H8 0.9300 .
C10 H10 0.9300 .
